data_7018825
loop_
_publ_author_name
'Ni, Jia'
'Wei, Kai-Ju'
'Min, Yuanzeng'
'Chen, Yaowen'
'Zhan, Shunze'
'Li, Dan'
'Liu, Yangzhong'

_publ_section_title
;
 Copper(i) coordination polymers of 2,2'-dipyridylamine derivatives:
 syntheses, structures, and luminescence.
;
_journal_issue 17
_journal_name_full 'Dalton transactions (Cambridge, England : 2003)'
_journal_page_first 5280
_journal_page_last 5293
_journal_paper_doi 10.1039/c2dt12032a
_journal_volume 41
_journal_year 2012
_chemical_formula_sum 'C25 H19 Cu2 I2 N7'
_chemical_formula_weight 798.35
_chemical_name_systematic
;
?
;
_space_group_IT_number 14
_symmetry_cell_setting monoclinic
_symmetry_space_group_name_Hall '-P 2yn'
_symmetry_space_group_name_H-M 'P 1 21/n 1'
_atom_sites_solution_hydrogens geom
_atom_sites_solution_primary direct
_atom_sites_solution_secondary difmap
_audit_creation_method SHELXL-97
_cell_angle_alpha 90.00
_cell_angle_beta 91.257(2)
_cell_angle_gamma 90.00
_cell_formula_units_Z 4
_cell_length_a 8.6328(11)
_cell_length_b 22.983(3)
_cell_length_c 14.1392(17)
_cell_measurement_temperature 293(2)
_cell_volume 2804.7(6)
_computing_cell_refinement 'SAINT (Bruker, 2002)'
_computing_data_collection 'SMART (Bruker, 2002)'
_computing_data_reduction SAINT
_computing_molecular_graphics 'ORTEP-II (Johnson, 1976)'
_computing_publication_material SHELXL-97
_computing_structure_refinement 'SHELXL-97 (Sheldrick, 1997)'
_computing_structure_solution 'SHELXS-97 (Sheldrick, 1997)'
_diffrn_ambient_temperature 293(2)
_diffrn_measured_fraction_theta_full 0.998
_diffrn_measured_fraction_theta_max 0.998
_diffrn_measurement_device_type 'Bruker APEX area-dectector diffractometer'
_diffrn_measurement_method '\f and \w-scan'
_diffrn_radiation_monochromator graphite
_diffrn_radiation_source 'fine-focus sealed tube'
_diffrn_radiation_type MoK\a
_diffrn_radiation_wavelength 0.71073
_diffrn_reflns_av_R_equivalents 0.0291
_diffrn_reflns_av_sigmaI/netI 0.0344
_diffrn_reflns_limit_h_max 10
_diffrn_reflns_limit_h_min -9
_diffrn_reflns_limit_k_max 27
_diffrn_reflns_limit_k_min -25
_diffrn_reflns_limit_l_max 16
_diffrn_reflns_limit_l_min -11
_diffrn_reflns_number 15066
_diffrn_reflns_theta_full 25.00
_diffrn_reflns_theta_max 25.00
_diffrn_reflns_theta_min 1.77
_diffrn_standards_decay_% 0
_diffrn_standards_interval_count 0
_diffrn_standards_interval_time 0
_diffrn_standards_number 0
_exptl_absorpt_coefficient_mu 3.745
_exptl_absorpt_correction_T_max 0.6222
_exptl_absorpt_correction_T_min 0.6035
_exptl_absorpt_correction_type multi-scan
_exptl_absorpt_process_details 'SADABS (Bruker, 2002)'
_exptl_crystal_colour yellow
_exptl_crystal_density_diffrn 1.891
_exptl_crystal_density_method 'not measured'
_exptl_crystal_description block
_exptl_crystal_F_000 1528
_exptl_crystal_size_max 0.15
_exptl_crystal_size_mid 0.15
_exptl_crystal_size_min 0.14
_refine_diff_density_max 1.193
_refine_diff_density_min -0.485
_refine_diff_density_rms 0.107
_refine_ls_extinction_method none
_refine_ls_goodness_of_fit_ref 1.029
_refine_ls_hydrogen_treatment constr
_refine_ls_matrix_type full
_refine_ls_number_parameters 325
_refine_ls_number_reflns 4932
_refine_ls_number_restraints 0
_refine_ls_restrained_S_all 1.029
_refine_ls_R_factor_all 0.0521
_refine_ls_R_factor_gt 0.0388
_refine_ls_shift/su_max 0.001
_refine_ls_shift/su_mean 0.000
_refine_ls_structure_factor_coef Fsqd
_refine_ls_weighting_details 'calc w=1/[\s^2^(Fo^2^)+(0.0491P)^2^+0.9097P] where P=(Fo^2^+2Fc^2^)/3'
_refine_ls_weighting_scheme calc
_refine_ls_wR_factor_gt 0.0852
_refine_ls_wR_factor_ref 0.0924
_reflns_number_gt 3928
_reflns_number_total 4932
_reflns_threshold_expression >2sigma(I)
_cod_data_source_file c2dt12032a.txt
_cod_data_source_block 1
_cod_depositor_comments
;
The following automatic conversions were performed:

'_symmetry_cell_setting' value 'Monoclinic' changed to 'monoclinic'
according to /home/saulius/struct/CIF-dictionaries/cif_core.dic
dictionary named 'cif_core.dic' version 2.4.1 from
2010-06-29.

'_exptl_absorpt_correction_type' value 'Multi-scan'
changed to 'multi-scan' according to
/home/saulius/struct/CIF-dictionaries/cif_core.dic dictionary named
'cif_core.dic' version 2.4.1 from 2010-06-29.

Automatic conversion script
Id: cif_fix_values 1715 2011-07-08 13:25:40Z adriana 
;
_cod_original_sg_symbol_H-M P2(1)/n
_cod_database_code 7018825

loop_
_symmetry_equiv_pos_as_xyz
'x, y, z'
'-x+1/2, y+1/2, -z+1/2'
'-x, -y, -z'
'x-1/2, -y-1/2, z-1/2'

loop_
_atom_site_label
_atom_site_type_symbol
_atom_site_fract_x
_atom_site_fract_y
_atom_site_fract_z
_atom_site_U_iso_or_equiv
_atom_site_adp_type
_atom_site_occupancy
_atom_site_symmetry_multiplicity
_atom_site_calc_flag
_atom_site_refinement_flags
C1 C 0.1051(6) 0.3606(3) 0.9653(4) 0.0565(14) Uani 1 1 d .
H1 H 0.0194 0.3767 0.9942 0.068 Uiso 1 1 calc R
C2 C 0.0834(7) 0.3351(3) 0.8794(4) 0.0671(16) Uani 1 1 d .
H2 H -0.0147 0.3330 0.8510 0.081 Uiso 1 1 calc R
C3 C 0.2106(8) 0.3125(3) 0.8356(4) 0.0703(18) Uani 1 1 d .
H3 H 0.1992 0.2943 0.7772 0.084 Uiso 1 1 calc R
C4 C 0.3543(7) 0.3168(2) 0.8780(4) 0.0557(14) Uani 1 1 d .
H4 H 0.4419 0.3029 0.8483 0.067 Uiso 1 1 calc R
C5 C 0.3652(5) 0.3427(2) 0.9665(3) 0.0382(11) Uani 1 1 d .
C6 C 0.5538(5) 0.4042(2) 1.0524(3) 0.0371(11) Uani 1 1 d .
C7 C 0.6654(6) 0.4376(2) 1.0091(4) 0.0477(12) Uani 1 1 d .
H7 H 0.7092 0.4251 0.9531 0.057 Uiso 1 1 calc R
C8 C 0.7108(6) 0.4890(2) 1.0495(4) 0.0554(14) Uani 1 1 d .
H8 H 0.7872 0.5115 1.0220 0.066 Uiso 1 1 calc R
C9 C 0.6423(6) 0.5071(2) 1.1308(4) 0.0514(13) Uani 1 1 d .
H9 H 0.6726 0.5416 1.1602 0.062 Uiso 1 1 calc R
C10 C 0.5268(6) 0.4727(2) 1.1684(4) 0.0484(13) Uani 1 1 d .
H10 H 0.4774 0.4858 1.2222 0.058 Uiso 1 1 calc R
C11 C 0.6025(5) 0.3008(2) 1.0372(3) 0.0378(11) Uani 1 1 d .
C12 C 0.7478(5) 0.3059(2) 1.0798(4) 0.0463(12) Uani 1 1 d .
H12 H 0.7904 0.3421 1.0943 0.056 Uiso 1 1 calc R
C13 C 0.8266(6) 0.2549(2) 1.0997(4) 0.0520(13) Uani 1 1 d .
H13 H 0.9244 0.2566 1.1284 0.062 Uiso 1 1 calc R
C14 C 0.7621(6) 0.2015(2) 1.0774(3) 0.0469(12) Uani 1 1 d .
H14 H 0.8139 0.1669 1.0910 0.056 Uiso 1 1 calc R
C15 C 0.6164(5) 0.2017(2) 1.0340(3) 0.0357(10) Uani 1 1 d .
C16 C 0.3974(5) 0.1524(2) 0.9553(3) 0.0384(11) Uani 1 1 d .
C17 C 0.2625(6) 0.1731(2) 0.9945(4) 0.0554(14) Uani 1 1 d .
H17 H 0.2624 0.1868 1.0564 0.067 Uiso 1 1 calc R
C18 C 0.1302(6) 0.1730(3) 0.9404(5) 0.0690(17) Uani 1 1 d .
H18 H 0.0387 0.1874 0.9649 0.083 Uiso 1 1 calc R
C19 C 0.1316(6) 0.1516(2) 0.8499(5) 0.0623(16) Uani 1 1 d .
H19 H 0.0418 0.1508 0.8124 0.075 Uiso 1 1 calc R
C20 C 0.2679(6) 0.1317(2) 0.8169(4) 0.0508(13) Uani 1 1 d .
H20 H 0.2689 0.1167 0.7558 0.061 Uiso 1 1 calc R
C21 C 0.6204(5) 0.0963(2) 1.0154(3) 0.0395(11) Uani 1 1 d .
C22 C 0.6203(6) 0.0654(2) 1.0981(4) 0.0546(14) Uani 1 1 d .
H22 H 0.5655 0.0789 1.1495 0.066 Uiso 1 1 calc R
C23 C 0.7016(7) 0.0140(3) 1.1045(4) 0.0648(16) Uani 1 1 d .
H23 H 0.7045 -0.0072 1.1605 0.078 Uiso 1 1 calc R
C24 C 0.7783(7) -0.0053(2) 1.0267(4) 0.0594(15) Uani 1 1 d .
H24 H 0.8343 -0.0399 1.0286 0.071 Uiso 1 1 calc R
C25 C 0.7700(6) 0.0277(2) 0.9459(4) 0.0590(15) Uani 1 1 d .
H25 H 0.8209 0.0141 0.8929 0.071 Uiso 1 1 calc R
Cu1 Cu 0.76711(7) 0.11622(3) 0.65452(4) 0.04769(18) Uani 1 1 d .
Cu2 Cu 0.61758(7) 0.11484(3) 0.81000(4) 0.05055(19) Uani 1 1 d .
I1 I 0.73659(4) 0.211737(15) 0.75076(2) 0.05005(12) Uani 1 1 d .
I2 I 0.58351(4) 0.027193(17) 0.69083(3) 0.05938(14) Uani 1 1 d .
N1 N 0.2430(4) 0.36389(17) 1.0111(3) 0.0418(9) Uani 1 1 d .
N2 N 0.5115(4) 0.34950(17) 1.0145(3) 0.0414(9) Uani 1 1 d .
N3 N 0.4829(4) 0.42154(16) 1.1306(3) 0.0387(9) Uani 1 1 d .
N4 N 0.5378(4) 0.24984(16) 1.0150(2) 0.0375(9) Uani 1 1 d .
N5 N 0.4020(4) 0.13240(16) 0.8674(3) 0.0399(9) Uani 1 1 d .
N6 N 0.5401(4) 0.14994(16) 1.0085(3) 0.0423(9) Uani 1 1 d .
N7 N 0.6938(4) 0.07816(18) 0.9383(3) 0.0451(10) Uani 1 1 d .

loop_
_atom_site_aniso_label
_atom_site_aniso_U_11
_atom_site_aniso_U_22
_atom_site_aniso_U_33
_atom_site_aniso_U_23
_atom_site_aniso_U_13
_atom_site_aniso_U_12
C1 0.044(3) 0.074(4) 0.051(3) -0.002(3) -0.003(3) -0.004(3)
C2 0.056(4) 0.084(5) 0.060(4) -0.005(3) -0.022(3) -0.004(3)
C3 0.086(5) 0.080(4) 0.044(3) -0.014(3) -0.018(3) 0.014(4)
C4 0.062(4) 0.063(4) 0.041(3) -0.010(3) 0.000(3) 0.012(3)
C5 0.040(3) 0.037(3) 0.038(3) -0.001(2) 0.001(2) 0.001(2)
C6 0.032(2) 0.041(3) 0.039(3) 0.002(2) 0.003(2) 0.004(2)
C7 0.041(3) 0.053(3) 0.049(3) 0.003(2) 0.006(2) -0.004(2)
C8 0.042(3) 0.061(4) 0.063(4) 0.019(3) -0.004(3) -0.014(3)
C9 0.053(3) 0.038(3) 0.063(4) 0.006(3) -0.015(3) -0.011(2)
C10 0.051(3) 0.047(3) 0.047(3) -0.009(2) -0.005(2) 0.001(2)
C11 0.038(3) 0.043(3) 0.032(3) -0.004(2) 0.012(2) 0.003(2)
C12 0.037(3) 0.049(3) 0.053(3) -0.011(2) 0.002(2) -0.001(2)
C13 0.039(3) 0.066(4) 0.050(3) -0.004(3) -0.010(2) 0.001(3)
C14 0.046(3) 0.049(3) 0.046(3) -0.003(2) -0.003(2) 0.010(2)
C15 0.037(3) 0.040(3) 0.030(2) -0.0065(19) 0.0061(19) 0.003(2)
C16 0.035(3) 0.038(3) 0.042(3) -0.002(2) 0.003(2) 0.001(2)
C17 0.048(3) 0.055(4) 0.064(4) -0.015(3) 0.012(3) 0.005(3)
C18 0.039(3) 0.067(4) 0.101(5) -0.009(4) 0.011(3) 0.009(3)
C19 0.040(3) 0.062(4) 0.084(5) 0.000(3) -0.021(3) 0.011(3)
C20 0.050(3) 0.052(3) 0.049(3) 0.001(2) -0.011(3) 0.003(3)
C21 0.037(3) 0.044(3) 0.037(3) 0.000(2) -0.002(2) -0.002(2)
C22 0.064(4) 0.057(4) 0.043(3) 0.002(3) 0.008(3) 0.007(3)
C23 0.077(4) 0.060(4) 0.058(4) 0.020(3) 0.000(3) 0.003(3)
C24 0.067(4) 0.041(3) 0.071(4) 0.012(3) -0.006(3) 0.014(3)
C25 0.056(4) 0.064(4) 0.057(4) -0.005(3) 0.006(3) 0.022(3)
Cu1 0.0462(4) 0.0579(4) 0.0393(4) 0.0019(3) 0.0099(3) 0.0040(3)
Cu2 0.0485(4) 0.0624(4) 0.0411(4) 0.0056(3) 0.0106(3) 0.0066(3)
I1 0.0476(2) 0.0445(2) 0.0580(2) -0.00001(16) -0.00042(16) 0.00506(15)
I2 0.0583(2) 0.0681(3) 0.0524(2) -0.01133(17) 0.01614(18) -0.02040(18)
N1 0.039(2) 0.049(3) 0.038(2) -0.0003(18) -0.0002(18) -0.0011(18)
N2 0.035(2) 0.041(2) 0.049(3) -0.0086(19) -0.0002(18) 0.0060(18)
N3 0.037(2) 0.040(2) 0.039(2) -0.0001(18) 0.0020(17) -0.0025(17)
N4 0.037(2) 0.041(2) 0.034(2) -0.0056(17) 0.0021(17) 0.0024(18)
N5 0.035(2) 0.042(2) 0.042(2) 0.0030(18) 0.0012(18) 0.0023(17)
N6 0.042(2) 0.038(2) 0.046(2) -0.0073(18) -0.0031(18) 0.0061(18)
N7 0.044(2) 0.052(3) 0.040(2) 0.0048(19) 0.0058(18) 0.015(2)

loop_
_atom_type_symbol
_atom_type_description
_atom_type_scat_dispersion_real
_atom_type_scat_dispersion_imag
_atom_type_scat_source
C C 0.0033 0.0016 'International Tables Vol C Tables 4.2.6.8 and 6.1.1.4'
H H 0.0000 0.0000 'International Tables Vol C Tables 4.2.6.8 and 6.1.1.4'
N N 0.0061 0.0033 'International Tables Vol C Tables 4.2.6.8 and 6.1.1.4'
Cu Cu 0.3201 1.2651 'International Tables Vol C Tables 4.2.6.8 and 6.1.1.4'
I I -0.4742 1.8119 'International Tables Vol C Tables 4.2.6.8 and 6.1.1.4'

loop_
_geom_angle_atom_site_label_1
_geom_angle_atom_site_label_2
_geom_angle_atom_site_label_3
_geom_angle
_geom_angle_site_symmetry_1
_geom_angle_site_symmetry_3
N1 C1 C2 123.9(5) . .
N1 C1 H1 118.0 . .
C2 C1 H1 118.0 . .
C1 C2 C3 118.0(5) . .
C1 C2 H2 121.0 . .
C3 C2 H2 121.0 . .
C4 C3 C2 120.0(5) . .
C4 C3 H3 120.0 . .
C2 C3 H3 120.0 . .
C3 C4 C5 118.0(5) . .
C3 C4 H4 121.0 . .
C5 C4 H4 121.0 . .
N1 C5 C4 122.9(5) . .
N1 C5 N2 115.9(4) . .
C4 C5 N2 121.2(4) . .
N3 C6 C7 122.4(4) . .
N3 C6 N2 117.4(4) . .
C7 C6 N2 120.2(4) . .
C8 C7 C6 119.4(5) . .
C8 C7 H7 120.3 . .
C6 C7 H7 120.3 . .
C7 C8 C9 119.2(5) . .
C7 C8 H8 120.4 . .
C9 C8 H8 120.4 . .
C8 C9 C10 118.5(5) . .
C8 C9 H9 120.7 . .
C10 C9 H9 120.7 . .
N3 C10 C9 123.0(5) . .
N3 C10 H10 118.5 . .
C9 C10 H10 118.5 . .
N4 C11 C12 123.3(4) . .
N4 C11 N2 114.7(4) . .
C12 C11 N2 121.9(4) . .
C13 C12 C11 116.9(5) . .
C13 C12 H12 121.5 . .
C11 C12 H12 121.5 . .
C14 C13 C12 120.9(5) . .
C14 C13 H13 119.5 . .
C12 C13 H13 119.5 . .
C13 C14 C15 117.0(5) . .
C13 C14 H14 121.5 . .
C15 C14 H14 121.5 . .
N4 C15 C14 123.3(4) . .
N4 C15 N6 114.9(4) . .
C14 C15 N6 121.7(4) . .
N5 C16 C17 122.5(4) . .
N5 C16 N6 115.9(4) . .
C17 C16 N6 121.6(4) . .
C18 C17 C16 118.5(5) . .
C18 C17 H17 120.8 . .
C16 C17 H17 120.8 . .
C17 C18 C19 120.1(5) . .
C17 C18 H18 120.0 . .
C19 C18 H18 120.0 . .
C20 C19 C18 117.9(5) . .
C20 C19 H19 121.0 . .
C18 C19 H19 121.0 . .
N5 C20 C19 123.8(5) . .
N5 C20 H20 118.1 . .
C19 C20 H20 118.1 . .
N7 C21 C22 122.8(5) . .
N7 C21 N6 117.1(4) . .
C22 C21 N6 120.1(4) . .
C21 C22 C23 119.5(5) . .
C21 C22 H22 120.3 . .
C23 C22 H22 120.3 . .
C24 C23 C22 118.8(5) . .
C24 C23 H23 120.6 . .
C22 C23 H23 120.6 . .
C23 C24 C25 118.1(5) . .
C23 C24 H24 120.9 . .
C25 C24 H24 120.9 . .
N7 C25 C24 124.2(5) . .
N7 C25 H25 117.9 . .
C24 C25 H25 117.9 . .
N1 Cu1 N3 90.24(15) 4_665 4_665
N1 Cu1 Cu2 142.39(11) 4_665 .
N3 Cu1 Cu2 126.78(10) 4_665 .
N1 Cu1 I1 108.36(11) 4_665 .
N3 Cu1 I1 122.44(11) 4_665 .
Cu2 Cu1 I1 60.31(2) . .
N1 Cu1 I2 108.11(11) 4_665 .
N3 Cu1 I2 104.50(11) 4_665 .
Cu2 Cu1 I2 60.72(2) . .
I1 Cu1 I2 118.92(2) . .
N5 Cu2 N7 90.37(15) . .
N5 Cu2 Cu1 142.98(11) . .
N7 Cu2 Cu1 126.25(10) . .
N5 Cu2 I1 108.78(11) . .
N7 Cu2 I1 120.36(12) . .
Cu1 Cu2 I1 60.33(2) . .
N5 Cu2 I2 107.96(11) . .
N7 Cu2 I2 105.94(12) . .
Cu1 Cu2 I2 60.98(2) . .
I1 Cu2 I2 119.19(3) . .
Cu2 I1 Cu1 59.36(2) . .
Cu2 I2 Cu1 58.30(2) . .
C5 N1 C1 117.0(4) . .
C5 N1 Cu1 118.4(3) . 4_566
C1 N1 Cu1 123.3(3) . 4_566
C11 N2 C6 119.1(4) . .
C11 N2 C5 120.4(4) . .
C6 N2 C5 119.8(4) . .
C6 N3 C10 117.4(4) . .
C6 N3 Cu1 115.8(3) . 4_566
C10 N3 Cu1 123.0(3) . 4_566
C15 N4 C11 118.5(4) . .
C16 N5 C20 117.2(4) . .
C16 N5 Cu2 118.5(3) . .
C20 N5 Cu2 123.7(3) . .
C15 N6 C21 119.6(4) . .
C15 N6 C16 119.7(4) . .
C21 N6 C16 119.0(4) . .
C25 N7 C21 116.6(4) . .
C25 N7 Cu2 124.3(3) . .
C21 N7 Cu2 115.7(3) . .

loop_
_geom_bond_atom_site_label_1
_geom_bond_atom_site_label_2
_geom_bond_distance
_geom_bond_site_symmetry_2
C1 N1 1.344(6) .
C1 C2 1.358(7) .
C1 H1 0.9300 .
C2 C3 1.375(8) .
C2 H2 0.9300 .
C3 C4 1.369(8) .
C3 H3 0.9300 .
C4 C5 1.387(7) .
C4 H4 0.9300 .
C5 N1 1.333(6) .
C5 N2 1.428(6) .
C6 N3 1.337(5) .
C6 C7 1.385(6) .
C6 N2 1.411(6) .
C7 C8 1.367(7) .
C7 H7 0.9300 .
C8 C9 1.369(8) .
C8 H8 0.9300 .
C9 C10 1.386(7) .
C9 H9 0.9300 .
C10 N3 1.343(6) .
C10 H10 0.9300 .
C11 N4 1.331(6) .
C11 C12 1.385(7) .
C11 N2 1.401(6) .
C12 C13 1.381(7) .
C12 H12 0.9300 .
C13 C14 1.383(7) .
C13 H13 0.9300 .
C14 C15 1.387(7) .
C14 H14 0.9300 .
C15 N4 1.322(5) .
C15 N6 1.403(6) .
C16 N5 1.326(6) .
C16 C17 1.385(6) .
C16 N6 1.430(6) .
C17 C18 1.361(8) .
C17 H17 0.9300 .
C18 C19 1.371(8) .
C18 H18 0.9300 .
C19 C20 1.355(7) .
C19 H19 0.9300 .
C20 N5 1.347(6) .
C20 H20 0.9300 .
C21 N7 1.339(6) .
C21 C22 1.369(7) .
C21 N6 1.416(6) .
C22 C23 1.375(8) .
C22 H22 0.9300 .
C23 C24 1.370(8) .
C23 H23 0.9300 .
C24 C25 1.373(8) .
C24 H24 0.9300 .
C25 N7 1.336(6) .
C25 H25 0.9300 .
Cu1 N1 2.085(4) 4_665
Cu1 N3 2.089(4) 4_665
Cu1 Cu2 2.5738(9) .
Cu1 I1 2.5994(8) .
Cu1 I2 2.6453(8) .
Cu2 N5 2.086(4) .
Cu2 N7 2.094(4) .
Cu2 I1 2.5989(8) .
Cu2 I2 2.6385(8) .
N1 Cu1 2.085(4) 4_566
N3 Cu1 2.089(4) 4_566

loop_
_geom_torsion_atom_site_label_1
_geom_torsion_atom_site_label_2
_geom_torsion_atom_site_label_3
_geom_torsion_atom_site_label_4
_geom_torsion
_geom_torsion_site_symmetry_1
_geom_torsion_site_symmetry_4
N1 C1 C2 C3 -1.6(9) . .
C1 C2 C3 C4 -0.9(9) . .
C2 C3 C4 C5 2.1(9) . .
C3 C4 C5 N1 -0.8(8) . .
C3 C4 C5 N2 -179.1(5) . .
N3 C6 C7 C8 2.9(8) . .
N2 C6 C7 C8 -176.6(4) . .
C6 C7 C8 C9 -1.4(8) . .
C7 C8 C9 C10 -1.2(8) . .
C8 C9 C10 N3 2.5(8) . .
N4 C11 C12 C13 -0.3(7) . .
N2 C11 C12 C13 179.5(4) . .
C11 C12 C13 C14 0.2(7) . .
C12 C13 C14 C15 0.5(7) . .
C13 C14 C15 N4 -1.2(7) . .
C13 C14 C15 N6 -179.9(4) . .
N5 C16 C17 C18 -0.2(8) . .
N6 C16 C17 C18 -178.5(5) . .
C16 C17 C18 C19 1.2(9) . .
C17 C18 C19 C20 -0.8(9) . .
C18 C19 C20 N5 -0.8(9) . .
N7 C21 C22 C23 1.8(8) . .
N6 C21 C22 C23 -178.6(5) . .
C21 C22 C23 C24 -1.3(9) . .
C22 C23 C24 C25 0.0(9) . .
C23 C24 C25 N7 1.0(10) . .
N1 Cu1 Cu2 N5 0.4(3) 4_665 .
N3 Cu1 Cu2 N5 -167.9(2) 4_665 .
I1 Cu1 Cu2 N5 81.95(18) . .
I2 Cu1 Cu2 N5 -81.37(18) . .
N1 Cu1 Cu2 N7 170.7(2) 4_665 .
N3 Cu1 Cu2 N7 2.5(2) 4_665 .
I1 Cu1 Cu2 N7 -107.67(15) . .
I2 Cu1 Cu2 N7 89.00(15) . .
N1 Cu1 Cu2 I1 -81.60(19) 4_665 .
N3 Cu1 Cu2 I1 110.17(13) 4_665 .
I2 Cu1 Cu2 I1 -163.32(3) . .
N1 Cu1 Cu2 I2 81.72(19) 4_665 .
N3 Cu1 Cu2 I2 -86.51(13) 4_665 .
I1 Cu1 Cu2 I2 163.32(3) . .
N5 Cu2 I1 Cu1 -140.98(12) . .
N7 Cu2 I1 Cu1 117.06(12) . .
I2 Cu2 I1 Cu1 -16.71(3) . .
N1 Cu1 I1 Cu2 140.50(11) 4_665 .
N3 Cu1 I1 Cu2 -117.02(12) 4_665 .
I2 Cu1 I1 Cu2 16.62(3) . .
N5 Cu2 I2 Cu1 141.27(11) . .
N7 Cu2 I2 Cu1 -123.01(11) . .
I1 Cu2 I2 Cu1 16.60(3) . .
N1 Cu1 I2 Cu2 -140.55(12) 4_665 .
N3 Cu1 I2 Cu2 124.34(11) 4_665 .
I1 Cu1 I2 Cu2 -16.55(3) . .
C4 C5 N1 C1 -1.5(7) . .
N2 C5 N1 C1 176.8(4) . .
C4 C5 N1 Cu1 166.1(4) . 4_566
N2 C5 N1 Cu1 -15.6(5) . 4_566
C2 C1 N1 C5 2.8(8) . .
C2 C1 N1 Cu1 -164.2(5) . 4_566
N4 C11 N2 C6 166.9(4) . .
C12 C11 N2 C6 -12.9(6) . .
N4 C11 N2 C5 -3.2(6) . .
C12 C11 N2 C5 177.0(4) . .
N3 C6 N2 C11 -96.6(5) . .
C7 C6 N2 C11 83.0(5) . .
N3 C6 N2 C5 73.5(5) . .
C7 C6 N2 C5 -106.9(5) . .
N1 C5 N2 C11 121.8(5) . .
C4 C5 N2 C11 -59.8(6) . .
N1 C5 N2 C6 -48.2(6) . .
C4 C5 N2 C6 130.1(5) . .
C7 C6 N3 C10 -1.7(7) . .
N2 C6 N3 C10 177.9(4) . .
C7 C6 N3 Cu1 157.1(4) . 4_566
N2 C6 N3 Cu1 -23.4(5) . 4_566
C9 C10 N3 C6 -1.1(7) . .
C9 C10 N3 Cu1 -158.2(4) . 4_566
C14 C15 N4 C11 1.1(7) . .
N6 C15 N4 C11 179.9(4) . .
C12 C11 N4 C15 -0.3(7) . .
N2 C11 N4 C15 179.9(4) . .
C17 C16 N5 C20 -1.3(7) . .
N6 C16 N5 C20 177.1(4) . .
C17 C16 N5 Cu2 170.5(4) . .
N6 C16 N5 Cu2 -11.1(5) . .
C19 C20 N5 C16 1.8(8) . .
C19 C20 N5 Cu2 -169.5(4) . .
N7 Cu2 N5 C16 41.3(4) . .
Cu1 Cu2 N5 C16 -146.4(3) . .
I1 Cu2 N5 C16 -81.1(3) . .
I2 Cu2 N5 C16 148.2(3) . .
N7 Cu2 N5 C20 -147.5(4) . .
Cu1 Cu2 N5 C20 24.8(5) . .
I1 Cu2 N5 C20 90.1(4) . .
I2 Cu2 N5 C20 -40.6(4) . .
N4 C15 N6 C21 172.6(4) . .
C14 C15 N6 C21 -8.6(6) . .
N4 C15 N6 C16 7.6(6) . .
C14 C15 N6 C16 -173.6(4) . .
N7 C21 N6 C15 -91.5(5) . .
C22 C21 N6 C15 88.8(6) . .
N7 C21 N6 C16 73.6(6) . .
C22 C21 N6 C16 -106.1(5) . .
N5 C16 N6 C15 112.1(5) . .
C17 C16 N6 C15 -69.4(6) . .
N5 C16 N6 C21 -53.0(6) . .
C17 C16 N6 C21 125.5(5) . .
C24 C25 N7 C21 -0.7(8) . .
C24 C25 N7 Cu2 -158.8(5) . .
C22 C21 N7 C25 -0.8(8) . .
N6 C21 N7 C25 179.6(4) . .
C22 C21 N7 Cu2 159.3(4) . .
N6 C21 N7 Cu2 -20.4(5) . .
N5 Cu2 N7 C25 134.1(4) . .
Cu1 Cu2 N7 C25 -40.1(5) . .
I1 Cu2 N7 C25 -113.7(4) . .
I2 Cu2 N7 C25 25.3(4) . .
N5 Cu2 N7 C21 -24.2(4) . .
Cu1 Cu2 N7 C21 161.6(3) . .
I1 Cu2 N7 C21 88.0(3) . .
I2 Cu2 N7 C21 -133.0(3) . .
